data_2234615
loop_
_publ_author_name
'Chen, Xu'
'Wu, Xiao-Yong'
'Zhao, Guo-Liang'

_publ_section_title
;
 2,2'-(Ethane-1,2-diyl)bis(1<i>H</i>-benzimidazole)
;
_journal_coeditor_code HB6688
_journal_issue 5
_journal_name_full 'Acta Crystallographica Section E'
_journal_page_first o1321
_journal_paper_doi 10.1107/S1600536812013839
_journal_volume 68
_journal_year 2012
_chemical_formula_iupac 'C16 H14 N4'
_chemical_formula_moiety 'C16 H14 N4'
_chemical_formula_sum 'C16 H14 N4'
_chemical_formula_weight 262.31
_chemical_name_systematic
;
2,2'-(Ethane-1,2-diyl)bis(1<i>H</i>-benzimidazole)
;
_space_group_IT_number 61
_symmetry_cell_setting orthorhombic
_symmetry_space_group_name_Hall '-P 2ac 2ab'
_symmetry_space_group_name_H-M 'P b c a'
_atom_sites_solution_hydrogens geom
_atom_sites_solution_primary direct
_atom_sites_solution_secondary difmap
_audit_creation_method SHELXL-97
_cell_angle_alpha 90.00
_cell_angle_beta 90.00
_cell_angle_gamma 90.00
_cell_formula_units_Z 4
_cell_length_a 8.4295(18)
_cell_length_b 9.924(2)
_cell_length_c 15.351(4)
_cell_measurement_temperature 296(2)
_cell_measurement_theta_max 27.55
_cell_measurement_theta_min 2.65
_cell_volume 1284.2(5)
_computing_cell_refinement 'SAINT (Bruker, 2006)'
_computing_data_collection 'APEX2 (Bruker, 2006)'
_computing_data_reduction 'SAINT (Bruker, 2006)'
_computing_molecular_graphics 'SHELXTL (Sheldrick, 2008)'
_computing_publication_material 'SHELXL97 (Sheldrick, 2008)'
_computing_structure_refinement 'SHELXL97 (Sheldrick, 2008)'
_computing_structure_solution 'SHELXS97 (Sheldrick, 2008)'
_diffrn_ambient_temperature 296(2)
_diffrn_measured_fraction_theta_full 0.996
_diffrn_measured_fraction_theta_max 0.996
_diffrn_measurement_device_type 'Bruker APEXII CCD'
_diffrn_measurement_method 'phi and omega scans'
_diffrn_radiation_monochromator graphite
_diffrn_radiation_source 'fine-focus sealed tube'
_diffrn_radiation_type MoK\a
_diffrn_radiation_wavelength 0.71073
_diffrn_reflns_av_R_equivalents 0.0517
_diffrn_reflns_av_sigmaI/netI 0.0316
_diffrn_reflns_limit_h_max 10
_diffrn_reflns_limit_h_min -10
_diffrn_reflns_limit_k_max 12
_diffrn_reflns_limit_k_min -12
_diffrn_reflns_limit_l_max 16
_diffrn_reflns_limit_l_min -19
_diffrn_reflns_number 10702
_diffrn_reflns_theta_full 27.55
_diffrn_reflns_theta_max 27.55
_diffrn_reflns_theta_min 2.65
_diffrn_standards_decay_% 0
_exptl_absorpt_coefficient_mu 0.084
_exptl_absorpt_correction_T_max .984
_exptl_absorpt_correction_T_min .975
_exptl_absorpt_correction_type multi-scan
_exptl_absorpt_process_details '(SADABS; Sheldrick, 1996)'
_exptl_crystal_colour colourless
_exptl_crystal_density_diffrn 1.357
_exptl_crystal_density_method 'not measured'
_exptl_crystal_description block
_exptl_crystal_F_000 552
_exptl_crystal_size_max 0.32
_exptl_crystal_size_mid 0.25
_exptl_crystal_size_min 0.19
_refine_diff_density_max 0.152
_refine_diff_density_min -0.205
_refine_ls_extinction_method none
_refine_ls_goodness_of_fit_ref 1.023
_refine_ls_hydrogen_treatment constr
_refine_ls_matrix_type full
_refine_ls_number_parameters 91
_refine_ls_number_reflns 1475
_refine_ls_number_restraints 0
_refine_ls_restrained_S_all 1.023
_refine_ls_R_factor_gt 0.0445
_refine_ls_shift/su_max 0.000
_refine_ls_shift/su_mean 0.000
_refine_ls_structure_factor_coef Fsqd
_refine_ls_weighting_details 'calc w=1/[\s^2^(Fo^2^)+(0.0554P)^2^+0.2274P] where P=(Fo^2^+2Fc^2^)/3'
_refine_ls_weighting_scheme calc
_refine_ls_wR_factor_gt 0.1055
_refine_ls_wR_factor_ref 0.1215
_reflns_number_gt 966
_reflns_number_total 1475
_reflns_threshold_expression I>2\s(I)
_cod_data_source_file hb6688.cif
_cod_data_source_block I
_cod_database_code 2234615
_cod_database_fobs_code 2234615

loop_
_symmetry_equiv_pos_as_xyz
'x, y, z'
'-x+1/2, -y, z+1/2'
'-x, y+1/2, -z+1/2'
'x+1/2, -y+1/2, -z'
'-x, -y, -z'
'x-1/2, y, -z-1/2'
'x, -y-1/2, z-1/2'
'-x-1/2, y-1/2, z'

loop_
_atom_site_type_symbol
_atom_site_label
_atom_site_fract_x
_atom_site_fract_y
_atom_site_fract_z
_atom_site_U_iso_or_equiv
_atom_site_adp_type
_atom_site_calc_flag
_atom_site_refinement_flags
_atom_site_occupancy
_atom_site_symmetry_multiplicity
N N2 0.18376(15) 0.39276(12) 0.06131(8) 0.0378(4) Uani d . 1 1
H H2B 0.1935 0.3084 0.0498 0.045 Uiso calc R 1 1
N N1 0.23667(16) 0.61293(12) 0.06218(9) 0.0402(4) Uani d . 1 1
C C5 0.09915(18) 0.58969(15) 0.11024(10) 0.0357(4) Uani d . 1 1
C C8 0.28216(19) 0.49246(14) 0.03497(11) 0.0375(4) Uani d . 1 1
C C4 0.06495(18) 0.45137(15) 0.11012(10) 0.0354(4) Uani d . 1 1
C C7 0.42738(19) 0.46475(17) -0.01726(12) 0.0452(4) Uani d . 1 1
H H7A 0.4092 0.4932 -0.0769 0.054 Uiso calc R 1 1
H H7B 0.4467 0.3684 -0.0178 0.054 Uiso calc R 1 1
C C3 -0.0631(2) 0.39827(18) 0.15503(11) 0.0475(5) Uani d . 1 1
H H3A -0.0860 0.3066 0.1537 0.057 Uiso calc R 1 1
C C6 0.0040(2) 0.67805(16) 0.15747(11) 0.0461(5) Uani d . 1 1
H H6A 0.0247 0.7701 0.1581 0.055 Uiso calc R 1 1
C C2 -0.1552(2) 0.48740(18) 0.20187(12) 0.0524(5) Uani d . 1 1
H H2A -0.2416 0.4551 0.2333 0.063 Uiso calc R 1 1
C C1 -0.1215(2) 0.62512(18) 0.20317(12) 0.0520(5) Uani d . 1 1
H H1A -0.1856 0.6824 0.2357 0.062 Uiso calc R 1 1

loop_
_atom_site_aniso_label
_atom_site_aniso_U_11
_atom_site_aniso_U_22
_atom_site_aniso_U_33
_atom_site_aniso_U_12
_atom_site_aniso_U_13
_atom_site_aniso_U_23
N2 0.0346(8) 0.0281(6) 0.0506(8) 0.0003(5) 0.0010(6) -0.0046(6)
N1 0.0373(8) 0.0317(7) 0.0515(8) -0.0013(5) 0.0053(6) -0.0039(6)
C5 0.0323(9) 0.0347(8) 0.0402(9) 0.0015(7) -0.0014(7) 0.0005(6)
C8 0.0328(9) 0.0329(8) 0.0469(9) -0.0014(6) -0.0024(7) -0.0044(7)
C4 0.0326(9) 0.0330(8) 0.0407(9) 0.0013(6) -0.0027(7) -0.0005(6)
C7 0.0343(9) 0.0450(9) 0.0563(11) -0.0019(7) 0.0050(8) -0.0102(8)
C3 0.0458(11) 0.0432(9) 0.0537(10) -0.0071(8) 0.0034(9) 0.0023(8)
C6 0.0473(11) 0.0371(9) 0.0541(11) 0.0069(8) 0.0020(9) -0.0036(7)
C2 0.0435(11) 0.0626(12) 0.0512(11) -0.0013(9) 0.0105(9) 0.0027(9)
C1 0.0458(11) 0.0571(11) 0.0529(11) 0.0130(9) 0.0083(9) -0.0057(9)

loop_
_atom_type_symbol
_atom_type_description
_atom_type_scat_dispersion_real
_atom_type_scat_dispersion_imag
_atom_type_scat_source
C C 0.0033 0.0016 'International Tables Vol C Tables 4.2.6.8 and 6.1.1.4'
H H 0.0000 0.0000 'International Tables Vol C Tables 4.2.6.8 and 6.1.1.4'
N N 0.0061 0.0033 'International Tables Vol C Tables 4.2.6.8 and 6.1.1.4'

loop_
_geom_angle_atom_site_label_1
_geom_angle_atom_site_label_2
_geom_angle_atom_site_label_3
_geom_angle_site_symmetry_1
_geom_angle_site_symmetry_3
_geom_angle
C8 N2 C4 . . 107.40(12)
C8 N2 H2B . . 126.3
C4 N2 H2B . . 126.3
C8 N1 C5 . . 104.99(12)
C6 C5 N1 . . 130.61(14)
C6 C5 C4 . . 119.91(15)
N1 C5 C4 . . 109.41(13)
N1 C8 N2 . . 112.88(14)
N1 C8 C7 . . 125.11(14)
N2 C8 C7 . . 122.00(13)
N2 C4 C3 . . 132.51(15)
N2 C4 C5 . . 105.32(13)
C3 C4 C5 . . 122.14(15)
C8 C7 C7 . 5_665 113.14(16)
C8 C7 H7A . . 109.0
C7 C7 H7A 5_665 . 109.0
C8 C7 H7B . . 109.0
C7 C7 H7B 5_665 . 109.0
H7A C7 H7B . . 107.8
C2 C3 C4 . . 117.01(16)
C2 C3 H3A . . 121.5
C4 C3 H3A . . 121.5
C1 C6 C5 . . 117.96(15)
C1 C6 H6A . . 121.0
C5 C6 H6A . . 121.0
C3 C2 C1 . . 121.40(17)
C3 C2 H2A . . 119.3
C1 C2 H2A . . 119.3
C6 C1 C2 . . 121.57(16)
C6 C1 H1A . . 119.2
C2 C1 H1A . . 119.2

loop_
_geom_bond_atom_site_label_1
_geom_bond_atom_site_label_2
_geom_bond_site_symmetry_2
_geom_bond_distance
N2 C8 . 1.3530(19)
N2 C4 . 1.3795(19)
N2 H2B . 0.8600
N1 C8 . 1.3233(18)
N1 C5 . 1.393(2)
C5 C6 . 1.392(2)
C5 C4 . 1.403(2)
C8 C7 . 1.489(2)
C4 C3 . 1.385(2)
C7 C7 5_665 1.506(3)
C7 H7A . 0.9700
C7 H7B . 0.9700
C3 C2 . 1.379(2)
C3 H3A . 0.9300
C6 C1 . 1.374(2)
C6 H6A . 0.9300
C2 C1 . 1.396(2)
C2 H2A . 0.9300
C1 H1A . 0.9300

loop_
_geom_hbond_atom_site_label_D
_geom_hbond_atom_site_label_H
_geom_hbond_atom_site_label_A
_geom_hbond_site_symmetry_A
_geom_hbond_distance_DH
_geom_hbond_distance_HA
_geom_hbond_distance_DA
_geom_hbond_angle_DHA
N2 H2B N1 8_655 0.86 2.04 2.8568(18) 159

loop_
_geom_torsion_atom_site_label_1
_geom_torsion_atom_site_label_2
_geom_torsion_atom_site_label_3
_geom_torsion_atom_site_label_4
_geom_torsion_site_symmetry_4
_geom_torsion
C8 N1 C5 C6 . 176.72(17)
C8 N1 C5 C4 . -0.20(18)
C5 N1 C8 N2 . 0.41(18)
C5 N1 C8 C7 . -178.13(15)
C4 N2 C8 N1 . -0.47(19)
C4 N2 C8 C7 . 178.12(14)
C8 N2 C4 C3 . -177.62(17)
C8 N2 C4 C5 . 0.31(17)
C6 C5 C4 N2 . -177.37(14)
N1 C5 C4 N2 . -0.07(17)
C6 C5 C4 C3 . 0.8(2)
N1 C5 C4 C3 . 178.13(14)
N1 C8 C7 C7 5_665 46.1(3)
N2 C8 C7 C7 5_665 -132.3(2)
N2 C4 C3 C2 . 176.40(16)
C5 C4 C3 C2 . -1.2(2)
N1 C5 C6 C1 . -176.40(16)
C4 C5 C6 C1 . 0.2(2)
C4 C3 C2 C1 . 0.6(3)
C5 C6 C1 C2 . -0.9(3)
C3 C2 C1 C6 . 0.4(3)
